data_7159275
loop_
_publ_author_name
'Falkenburg, Ruben'
'Notheis, Maximilian J.'
'Schnakenburg, Gregor'
'von Krbek, Larissa K. S.'

_publ_section_title
;
 Twelve-membered ring photoswitches with excellent <i>Z</i> &#x2192;
 <i>E</i> conversion under ambient light.
;
_journal_issue 24
_journal_name_full 'Organic &amp; biomolecular chemistry'
_journal_page_first 4993
_journal_page_last 4998
_journal_paper_doi 10.1039/d3ob00413a
_journal_volume 21
_journal_year 2023
_chemical_formula_moiety 'C22 H20 N2'
_chemical_formula_sum 'C22 H20 N2'
_chemical_formula_weight 312.40
_chemical_name_systematic MN-12R
_space_group_crystal_system orthorhombic
_space_group_IT_number 19
_space_group_name_Hall 'P 2ac 2ab'
_space_group_name_H-M_alt 'P 21 21 21'
_atom_sites_solution_hydrogens geom
_atom_sites_solution_primary direct
_atom_sites_solution_secondary difmap
_audit_creation_date 2023-01-20
_audit_creation_method
;
Olex2 1.2
(compiled 2018.05.29 svn.r3508 for OlexSys, GUI svn.r5506)
;
_audit_update_record
;
2023-03-14 deposited with the CCDC.	2023-04-03 downloaded from the CCDC.
;
_cell_angle_alpha 90
_cell_angle_beta 90
_cell_angle_gamma 90
_cell_formula_units_Z 4
_cell_length_a 4.96650(10)
_cell_length_b 11.8329(2)
_cell_length_c 27.6027(5)
_cell_measurement_reflns_used 118085
_cell_measurement_temperature 100
_cell_measurement_theta_max 70.93
_cell_measurement_theta_min 3.20
_cell_volume 1622.16(5)
_computing_cell_refinement
;
X-Area Recipe 1.37.0.0 (STOE, 2021)
;
_computing_data_collection
;
X-Area Pilatus3_SV 1.31.189.0 (STOE, 2022)
;
_computing_data_reduction
;
X-Area Integrate 2.5.11.0 (STOE, 2022)
X-Area LANA 2.7.9.0 (STOE, 2022)
;
_computing_molecular_graphics 'Olex2 (Dolomanov et al., 2009)'
_computing_publication_material 'Olex2 (Dolomanov et al., 2009)'
_computing_structure_refinement 'XL (Sheldrick, 2008)'
_computing_structure_solution 'SHELXT 2018/2 (Sheldrick, 2018)'
_diffrn_ambient_temperature 100.15
_diffrn_detector_area_resol_mean 5.81
_diffrn_detector_type 'DECTRIS PILATUS 200K'
_diffrn_measured_fraction_theta_full 1.000
_diffrn_measured_fraction_theta_max 0.995
_diffrn_measurement_details
;
 8112 frames, detector distance = 40 mm
;
_diffrn_measurement_device 'Eulerian 4-circle diffractometer'
_diffrn_measurement_device_type 'STOE STADIVARI'
_diffrn_measurement_method 'rotation method, \w scans'
_diffrn_radiation_type CuK\a
_diffrn_radiation_wavelength 1.54186
_diffrn_reflns_av_R_equivalents 0.0211
_diffrn_reflns_av_unetI/netI 0.0056
_diffrn_reflns_Laue_measured_fraction_full 1.000
_diffrn_reflns_Laue_measured_fraction_max 0.995
_diffrn_reflns_limit_h_max 2
_diffrn_reflns_limit_h_min -6
_diffrn_reflns_limit_k_max 14
_diffrn_reflns_limit_k_min -13
_diffrn_reflns_limit_l_max 33
_diffrn_reflns_limit_l_min -32
_diffrn_reflns_number 65728
_diffrn_reflns_point_group_measured_fraction_full 1.000
_diffrn_reflns_point_group_measured_fraction_max 0.992
_diffrn_reflns_theta_full 67.686
_diffrn_reflns_theta_max 70.482
_diffrn_reflns_theta_min 3.202
_exptl_absorpt_coefficient_mu 0.576
_exptl_absorpt_correction_T_max 0.6934
_exptl_absorpt_correction_T_min 0.6362
_exptl_absorpt_correction_type multi-scan
_exptl_absorpt_process_details
;
STOE LANA, absorption correction by scaling of reflection intensities.
J. Koziskova, F. Hahn, J. Richter, J. Kozisek, "Comparison of different
absorption corrections on the model structure of tetrakis(\m~2~-acetato)-
diaqua-di-copper(II)", Acta Chimica Slovaca, vol. 9, no. 2, 2016, pp. 136 - 140.
Afterwards a spherical absorption correction was performed within STOE LANA.
;
_exptl_crystal_colour 'clear orange'
_exptl_crystal_colour_lustre clear
_exptl_crystal_colour_primary orange
_exptl_crystal_density_diffrn 1.279
_exptl_crystal_density_method 'not measured'
_exptl_crystal_description plank
_exptl_crystal_F_000 664
_exptl_crystal_size_max 0.32
_exptl_crystal_size_mid 0.207
_exptl_crystal_size_min 0.14
_refine_diff_density_max 0.183
_refine_diff_density_min -0.120
_refine_diff_density_rms 0.031
_refine_ls_abs_structure_details
;
 Flack x determined using 1224 quotients [(I+)-(I-)]/[(I+)+(I-)]
 (Parsons, Flack and Wagner, Acta Cryst. B69 (2013) 249-259).
;
_refine_ls_abs_structure_Flack -0.02(12)
_refine_ls_extinction_coef 0.0093(5)
_refine_ls_extinction_expression Fc^*^=kFc[1+0.001xFc^2^\l^3^/sin(2\q)]^-1/4^
_refine_ls_extinction_method 'SHELXL-2017/1 (Sheldrick 2017)'
_refine_ls_goodness_of_fit_ref 1.050
_refine_ls_hydrogen_treatment constr
_refine_ls_matrix_type full
_refine_ls_number_parameters 218
_refine_ls_number_reflns 3071
_refine_ls_number_restraints 0
_refine_ls_restrained_S_all 1.050
_refine_ls_R_factor_all 0.0251
_refine_ls_R_factor_gt 0.0249
_refine_ls_shift/su_max 0.001
_refine_ls_shift/su_mean 0.000
_refine_ls_structure_factor_coef Fsqd
_refine_ls_weighting_details 'w=1/[\s^2^(Fo^2^)+(0.0350P)^2^+0.3007P] where P=(Fo^2^+2Fc^2^)/3'
_refine_ls_weighting_scheme calc
_refine_ls_wR_factor_gt 0.0641
_refine_ls_wR_factor_ref 0.0643
_reflns_Friedel_coverage 0.677
_reflns_Friedel_fraction_full 1.000
_reflns_Friedel_fraction_max 0.989
_reflns_number_gt 3039
_reflns_number_total 3071
_reflns_threshold_expression 'I > 2\s(I)'
_cod_data_source_file d3ob00413a4.cif
_cod_data_source_block E-1
_cod_depositor_comments 'Adding full bibliography for 7159275.cif.'
_cod_database_code 7159275
_shelx_shelxl_version_number 2017/1
_shelx_space_group_comment
;
The symmetry employed for this shelxl refinement is uniquely defined
by the following loop, which should always be used as a source of
symmetry information in preference to the above space-group names.
They are only intended as comments.
;
_shelx_estimated_absorpt_t_max 0.924
_shelx_estimated_absorpt_t_min 0.837
_olex2_refinement_description
;
1. Fixed Uiso
 At 1.2 times of:
  All C(H) groups, All C(H,H) groups
2.a Secondary CH2 refined with riding coordinates:
 C7(H7A,H7B), C8(H8A,H8B), C15(H15A,H15B), C16(H16A,H16B)
2.b Aromatic/amide H refined with riding coordinates:
 C3(H3), C4(H4), C5(H5), C6(H6), C10(H10), C11(H11), C12(H12), C13(H13),
 C19(H19), C20(H20), C21(H21), C22(H22)
;
_olex2_submission_special_instructions 'No special instructions were received'

loop_
_space_group_symop_operation_xyz
'x, y, z'
'-x+1/2, -y, z+1/2'
'-x, y+1/2, -z+1/2'
'x+1/2, -y+1/2, -z'

loop_
_atom_site_label
_atom_site_type_symbol
_atom_site_fract_x
_atom_site_fract_y
_atom_site_fract_z
_atom_site_U_iso_or_equiv
_atom_site_adp_type
_atom_site_occupancy
_atom_site_site_symmetry_order
_atom_site_calc_flag
_atom_site_refinement_flags_posn
_atom_site_refinement_flags_adp
_atom_site_refinement_flags_occupancy
_atom_site_disorder_assembly
_atom_site_disorder_group
N1 N 0.5491(3) 0.34230(10) 0.64770(4) 0.0219(3) Uani 1 1 d . . . . .
N2 N 0.3834(3) 0.31233(10) 0.67957(4) 0.0230(3) Uani 1 1 d . . . . .
C1 C 0.6266(3) 0.25456(11) 0.61480(5) 0.0201(3) Uani 1 1 d . . . . .
C2 C 0.8332(3) 0.28317(11) 0.58231(5) 0.0201(3) Uani 1 1 d . . . . .
C3 C 0.9172(3) 0.20180(12) 0.54906(5) 0.0228(3) Uani 1 1 d . . . . .
H3 H 1.057548 0.219215 0.526900 0.027 Uiso 1 1 calc R . . . .
C4 C 0.7983(3) 0.09558(12) 0.54793(5) 0.0241(3) Uani 1 1 d . . . . .
H4 H 0.857695 0.041067 0.525032 0.029 Uiso 1 1 calc R . . . .
C5 C 0.5925(3) 0.06857(12) 0.58015(5) 0.0244(3) Uani 1 1 d . . . . .
H5 H 0.511395 -0.004100 0.579174 0.029 Uiso 1 1 calc R . . . .
C6 C 0.5065(3) 0.14774(12) 0.61358(5) 0.0234(3) Uani 1 1 d . . . . .
H6 H 0.366233 0.129601 0.635656 0.028 Uiso 1 1 calc R . . . .
C7 C 0.9578(3) 0.39954(11) 0.58311(5) 0.0206(3) Uani 1 1 d . . . . .
H7A H 1.137918 0.396088 0.567812 0.025 Uiso 1 1 calc R . . . .
H7B H 0.982297 0.423600 0.617176 0.025 Uiso 1 1 calc R . . . .
C8 C 0.7849(3) 0.48841(11) 0.55636(5) 0.0213(3) Uani 1 1 d . . . . .
H8A H 0.811969 0.479936 0.521009 0.026 Uiso 1 1 calc R . . . .
H8B H 0.592385 0.474007 0.563345 0.026 Uiso 1 1 calc R . . . .
C9 C 0.8533(3) 0.60834(11) 0.57093(5) 0.0196(3) Uani 1 1 d . . . . .
C10 C 1.0551(3) 0.66578(12) 0.54566(5) 0.0216(3) Uani 1 1 d . . . . .
H10 H 1.142669 0.628987 0.519438 0.026 Uiso 1 1 calc R . . . .
C11 C 1.1312(3) 0.77504(12) 0.55777(5) 0.0235(3) Uani 1 1 d . . . . .
H11 H 1.270222 0.812105 0.540273 0.028 Uiso 1 1 calc R . . . .
C12 C 1.0020(3) 0.82946(12) 0.59567(5) 0.0238(3) Uani 1 1 d . . . . .
H12 H 1.051337 0.904387 0.604278 0.029 Uiso 1 1 calc R . . . .
C13 C 0.8004(3) 0.77382(12) 0.62094(5) 0.0221(3) Uani 1 1 d . . . . .
H13 H 0.711865 0.812062 0.646674 0.027 Uiso 1 1 calc R . . . .
C14 C 0.7232(3) 0.66324(11) 0.60976(5) 0.0201(3) Uani 1 1 d . . . . .
C15 C 0.5086(3) 0.60835(12) 0.64071(5) 0.0209(3) Uani 1 1 d . . . . .
H15A H 0.423315 0.546254 0.622202 0.025 Uiso 1 1 calc R . . . .
H15B H 0.367551 0.664766 0.648308 0.025 Uiso 1 1 calc R . . . .
C16 C 0.6244(3) 0.56073(11) 0.68845(5) 0.0199(3) Uani 1 1 d . . . . .
H16A H 0.763900 0.503615 0.680880 0.024 Uiso 1 1 calc R . . . .
H16B H 0.711455 0.622623 0.706816 0.024 Uiso 1 1 calc R . . . .
C17 C 0.4090(3) 0.50726(12) 0.71943(5) 0.0199(3) Uani 1 1 d . . . . .
C18 C 0.3009(3) 0.39724(11) 0.71309(5) 0.0201(3) Uani 1 1 d . . . . .
C19 C 0.0921(3) 0.35892(12) 0.74322(5) 0.0236(3) Uani 1 1 d . . . . .
H19 H 0.023125 0.284757 0.738777 0.028 Uiso 1 1 calc R . . . .
C20 C -0.0155(3) 0.42658(13) 0.77921(5) 0.0257(3) Uani 1 1 d . . . . .
H20 H -0.160908 0.400414 0.798562 0.031 Uiso 1 1 calc R . . . .
C21 C 0.0923(3) 0.53309(13) 0.78651(5) 0.0263(3) Uani 1 1 d . . . . .
H21 H 0.023908 0.579936 0.811608 0.032 Uiso 1 1 calc R . . . .
C22 C 0.3010(3) 0.57171(12) 0.75714(5) 0.0242(3) Uani 1 1 d . . . . .
H22 H 0.372839 0.644858 0.762980 0.029 Uiso 1 1 calc R . . . .

loop_
_atom_site_aniso_label
_atom_site_aniso_U_11
_atom_site_aniso_U_22
_atom_site_aniso_U_33
_atom_site_aniso_U_23
_atom_site_aniso_U_13
_atom_site_aniso_U_12
N1 0.0239(6) 0.0199(6) 0.0220(6) -0.0007(5) 0.0016(5) -0.0003(5)
N2 0.0263(6) 0.0210(6) 0.0217(6) 0.0015(5) 0.0025(5) 0.0008(5)
C1 0.0216(7) 0.0185(6) 0.0202(6) -0.0001(5) -0.0025(5) 0.0020(5)
C2 0.0206(7) 0.0185(6) 0.0212(6) 0.0009(5) -0.0031(6) 0.0011(6)
C3 0.0234(7) 0.0226(7) 0.0223(6) 0.0008(5) 0.0015(6) 0.0015(6)
C4 0.0284(8) 0.0194(7) 0.0244(7) -0.0034(5) -0.0014(6) 0.0030(6)
C5 0.0277(8) 0.0173(6) 0.0281(7) -0.0005(6) -0.0023(6) -0.0025(6)
C6 0.0242(7) 0.0211(6) 0.0249(7) 0.0019(6) 0.0009(6) -0.0006(6)
C7 0.0197(7) 0.0201(7) 0.0220(6) -0.0010(5) 0.0001(5) -0.0014(5)
C8 0.0239(7) 0.0204(6) 0.0196(6) -0.0003(5) -0.0024(6) -0.0015(6)
C9 0.0211(7) 0.0200(6) 0.0177(6) 0.0026(5) -0.0051(5) -0.0003(5)
C10 0.0241(7) 0.0228(7) 0.0177(6) 0.0025(5) -0.0010(5) 0.0013(6)
C11 0.0252(7) 0.0230(7) 0.0221(7) 0.0055(6) -0.0004(6) -0.0034(6)
C12 0.0291(8) 0.0168(6) 0.0255(7) 0.0025(5) -0.0029(6) -0.0018(6)
C13 0.0257(7) 0.0202(6) 0.0205(6) 0.0007(5) -0.0007(6) 0.0021(6)
C14 0.0201(7) 0.0207(6) 0.0194(6) 0.0031(5) -0.0032(5) 0.0009(6)
C15 0.0210(7) 0.0207(6) 0.0210(6) 0.0019(5) -0.0016(5) 0.0000(6)
C16 0.0210(7) 0.0191(6) 0.0198(6) -0.0008(5) -0.0010(5) -0.0003(5)
C17 0.0215(7) 0.0206(6) 0.0174(6) 0.0019(5) -0.0031(5) 0.0021(6)
C18 0.0221(7) 0.0209(7) 0.0175(6) 0.0028(5) -0.0017(5) 0.0032(6)
C19 0.0258(7) 0.0224(7) 0.0225(7) 0.0051(6) -0.0002(6) 0.0000(6)
C20 0.0262(8) 0.0304(8) 0.0205(7) 0.0066(6) 0.0036(6) 0.0033(6)
C21 0.0288(8) 0.0302(8) 0.0197(6) -0.0008(6) 0.0025(6) 0.0056(7)
C22 0.0267(7) 0.0229(6) 0.0229(7) -0.0011(6) -0.0015(6) 0.0022(6)

loop_
_atom_type_symbol
_atom_type_description
_atom_type_scat_dispersion_real
_atom_type_scat_dispersion_imag
_atom_type_scat_source
C C 0.0181 0.0091 'International Tables Vol C Tables 4.2.6.8 and 6.1.1.4'
H H 0.0000 0.0000 'International Tables Vol C Tables 4.2.6.8 and 6.1.1.4'
N N 0.0311 0.0180 'International Tables Vol C Tables 4.2.6.8 and 6.1.1.4'

loop_
_geom_angle_atom_site_label_1
_geom_angle_atom_site_label_2
_geom_angle_atom_site_label_3
_geom_angle
_geom_angle_site_symmetry_1
_geom_angle_site_symmetry_3
_geom_angle_publ_flag
N2 N1 C1 114.55(11) . . ?
N1 N2 C18 116.35(12) . . ?
C2 C1 N1 115.24(12) . . ?
C6 C1 N1 123.80(13) . . ?
C6 C1 C2 120.95(13) . . ?
C1 C2 C7 120.67(12) . . ?
C3 C2 C1 118.21(13) . . ?
C3 C2 C7 121.12(13) . . ?
C2 C3 H3 119.6 . . ?
C4 C3 C2 120.83(14) . . ?
C4 C3 H3 119.6 . . ?
C3 C4 H4 119.8 . . ?
C3 C4 C5 120.36(13) . . ?
C5 C4 H4 119.8 . . ?
C4 C5 H5 120.1 . . ?
C6 C5 C4 119.86(13) . . ?
C6 C5 H5 120.1 . . ?
C1 C6 H6 120.1 . . ?
C5 C6 C1 119.79(14) . . ?
C5 C6 H6 120.1 . . ?
C2 C7 H7A 109.1 . . ?
C2 C7 H7B 109.1 . . ?
C2 C7 C8 112.69(11) . . ?
H7A C7 H7B 107.8 . . ?
C8 C7 H7A 109.1 . . ?
C8 C7 H7B 109.1 . . ?
C7 C8 H8A 109.0 . . ?
C7 C8 H8B 109.0 . . ?
H8A C8 H8B 107.8 . . ?
C9 C8 C7 112.71(11) . . ?
C9 C8 H8A 109.0 . . ?
C9 C8 H8B 109.0 . . ?
C10 C9 C8 118.97(13) . . ?
C10 C9 C14 118.94(12) . . ?
C14 C9 C8 122.09(13) . . ?
C9 C10 H10 119.1 . . ?
C11 C10 C9 121.88(13) . . ?
C11 C10 H10 119.1 . . ?
C10 C11 H11 120.4 . . ?
C12 C11 C10 119.26(14) . . ?
C12 C11 H11 120.4 . . ?
C11 C12 H12 120.2 . . ?
C11 C12 C13 119.56(13) . . ?
C13 C12 H12 120.2 . . ?
C12 C13 H13 119.0 . . ?
C12 C13 C14 122.09(13) . . ?
C14 C13 H13 119.0 . . ?
C9 C14 C15 123.66(12) . . ?
C13 C14 C9 118.27(13) . . ?
C13 C14 C15 118.06(12) . . ?
C14 C15 H15A 109.2 . . ?
C14 C15 H15B 109.2 . . ?
C14 C15 C16 112.08(11) . . ?
H15A C15 H15B 107.9 . . ?
C16 C15 H15A 109.2 . . ?
C16 C15 H15B 109.2 . . ?
C15 C16 H16A 109.2 . . ?
C15 C16 H16B 109.2 . . ?
H16A C16 H16B 107.9 . . ?
C17 C16 C15 111.86(11) . . ?
C17 C16 H16A 109.2 . . ?
C17 C16 H16B 109.2 . . ?
C18 C17 C16 125.67(12) . . ?
C22 C17 C16 117.74(13) . . ?
C22 C17 C18 116.57(13) . . ?
C17 C18 N2 128.15(13) . . ?
C19 C18 N2 111.64(12) . . ?
C19 C18 C17 120.17(13) . . ?
C18 C19 H19 119.2 . . ?
C20 C19 C18 121.58(14) . . ?
C20 C19 H19 119.2 . . ?
C19 C20 H20 120.6 . . ?
C19 C20 C21 118.82(14) . . ?
C21 C20 H20 120.6 . . ?
C20 C21 H21 119.9 . . ?
C20 C21 C22 120.12(14) . . ?
C22 C21 H21 119.9 . . ?
C17 C22 H22 118.7 . . ?
C21 C22 C17 122.69(14) . . ?
C21 C22 H22 118.7 . . ?

loop_
_geom_bond_atom_site_label_1
_geom_bond_atom_site_label_2
_geom_bond_distance
_geom_bond_site_symmetry_2
_geom_bond_publ_flag
N1 N2 1.2558(17) . ?
N1 C1 1.4319(17) . ?
N2 C18 1.4260(18) . ?
C1 C2 1.404(2) . ?
C1 C6 1.3980(19) . ?
C2 C3 1.3940(19) . ?
C2 C7 1.5099(19) . ?
C3 H3 0.9500 . ?
C3 C4 1.389(2) . ?
C4 H4 0.9500 . ?
C4 C5 1.392(2) . ?
C5 H5 0.9500 . ?
C5 C6 1.383(2) . ?
C6 H6 0.9500 . ?
C7 H7A 0.9900 . ?
C7 H7B 0.9900 . ?
C7 C8 1.5456(19) . ?
C8 H8A 0.9900 . ?
C8 H8B 0.9900 . ?
C8 C9 1.5136(18) . ?
C9 C10 1.398(2) . ?
C9 C14 1.4100(19) . ?
C10 H10 0.9500 . ?
C10 C11 1.388(2) . ?
C11 H11 0.9500 . ?
C11 C12 1.386(2) . ?
C12 H12 0.9500 . ?
C12 C13 1.387(2) . ?
C13 H13 0.9500 . ?
C13 C14 1.3979(19) . ?
C14 C15 1.5126(19) . ?
C15 H15A 0.9900 . ?
C15 H15B 0.9900 . ?
C15 C16 1.5446(18) . ?
C16 H16A 0.9900 . ?
C16 H16B 0.9900 . ?
C16 C17 1.5088(19) . ?
C17 C18 1.419(2) . ?
C17 C22 1.397(2) . ?
C18 C19 1.405(2) . ?
C19 H19 0.9500 . ?
C19 C20 1.383(2) . ?
C20 H20 0.9500 . ?
C20 C21 1.384(2) . ?
C21 H21 0.9500 . ?
C21 C22 1.393(2) . ?
C22 H22 0.9500 . ?

loop_
_geom_torsion_atom_site_label_1
_geom_torsion_atom_site_label_2
_geom_torsion_atom_site_label_3
_geom_torsion_atom_site_label_4
_geom_torsion
_geom_torsion_site_symmetry_1
_geom_torsion_site_symmetry_2
_geom_torsion_site_symmetry_3
_geom_torsion_site_symmetry_4
_geom_torsion_publ_flag
N1 N2 C18 C17 -9.6(2) . . . . ?
N1 N2 C18 C19 172.69(12) . . . . ?
N1 C1 C2 C3 -179.61(12) . . . . ?
N1 C1 C2 C7 -0.37(19) . . . . ?
N1 C1 C6 C5 179.29(13) . . . . ?
N2 N1 C1 C2 -173.35(12) . . . . ?
N2 N1 C1 C6 7.65(19) . . . . ?
N2 C18 C19 C20 178.61(13) . . . . ?
C1 N1 N2 C18 -179.98(12) . . . . ?
C1 C2 C3 C4 0.4(2) . . . . ?
C1 C2 C7 C8 -80.30(16) . . . . ?
C2 C1 C6 C5 0.3(2) . . . . ?
C2 C3 C4 C5 -0.1(2) . . . . ?
C2 C7 C8 C9 160.45(12) . . . . ?
C3 C2 C7 C8 98.91(15) . . . . ?
C3 C4 C5 C6 -0.2(2) . . . . ?
C4 C5 C6 C1 0.1(2) . . . . ?
C6 C1 C2 C3 -0.6(2) . . . . ?
C6 C1 C2 C7 178.66(13) . . . . ?
C7 C2 C3 C4 -178.80(13) . . . . ?
C7 C8 C9 C10 88.85(15) . . . . ?
C7 C8 C9 C14 -89.98(16) . . . . ?
C8 C9 C10 C11 -178.74(13) . . . . ?
C8 C9 C14 C13 179.55(12) . . . . ?
C8 C9 C14 C15 0.9(2) . . . . ?
C9 C10 C11 C12 -0.7(2) . . . . ?
C9 C14 C15 C16 97.56(15) . . . . ?
C10 C9 C14 C13 0.72(19) . . . . ?
C10 C9 C14 C15 -177.98(12) . . . . ?
C10 C11 C12 C13 0.3(2) . . . . ?
C11 C12 C13 C14 0.6(2) . . . . ?
C12 C13 C14 C9 -1.1(2) . . . . ?
C12 C13 C14 C15 177.68(13) . . . . ?
C13 C14 C15 C16 -81.14(15) . . . . ?
C14 C9 C10 C11 0.1(2) . . . . ?
C14 C15 C16 C17 179.35(11) . . . . ?
C15 C16 C17 C18 80.18(16) . . . . ?
C15 C16 C17 C22 -98.40(14) . . . . ?
C16 C17 C18 N2 5.2(2) . . . . ?
C16 C17 C18 C19 -177.28(13) . . . . ?
C16 C17 C22 C21 176.80(13) . . . . ?
C17 C18 C19 C20 0.7(2) . . . . ?
C18 C17 C22 C21 -1.9(2) . . . . ?
C18 C19 C20 C21 -2.2(2) . . . . ?
C19 C20 C21 C22 1.6(2) . . . . ?
C20 C21 C22 C17 0.5(2) . . . . ?
C22 C17 C18 N2 -176.21(13) . . . . ?
C22 C17 C18 C19 1.32(19) . . . . ?
